data_7036526
loop_
_publ_author_name
'Sch\"adle, Dorothea'
'Meermann-Zimmermann, Melanie'
'Maichle-M\"ossmer, C\"acilia'
'Sch\"adle, Christoph'
'T\"ornroos, Karl W'
'Anwander, Reiner'

_publ_section_title
;
 Rare-earth metal methylidene complexes with Ln3(\m3-CH2)(\m3-Me)(\m2-Me)3
 core structure.
;
_journal_issue 41
_journal_name_full 'Dalton transactions (Cambridge, England : 2003)'
_journal_page_first 18101
_journal_page_last 18110
_journal_paper_doi 10.1039/c5dt02936h
_journal_volume 44
_journal_year 2015
_chemical_formula_sum 'C23 H50 Ga2 N Si Y'
_chemical_formula_weight 597.08
_chemical_name_systematic
;
 ?
;
_chemical_properties_physical 'Air-sensitive, Moisture-sensitive'
_space_group_crystal_system monoclinic
_space_group_IT_number 14
_space_group_name_Hall '-P 2ybc'
_space_group_name_H-M_alt 'P 1 21/c 1'
_symmetry_space_group_name_Hall '-P 2ybc'
_symmetry_space_group_name_H-M 'P 1 21/c 1'
_atom_sites_solution_hydrogens geom
_audit_creation_method SHELXL-2013
_audit_update_record
;
2015-09-10 deposited with the CCDC.
2015-09-14 downloaded from the CCDC.
;
_cell_angle_alpha 90
_cell_angle_beta 112.559(5)
_cell_angle_gamma 90
_cell_formula_units_Z 4
_cell_length_a 14.6911(10)
_cell_length_b 12.3862(9)
_cell_length_c 17.5679(12)
_cell_measurement_reflns_used 24257
_cell_measurement_temperature 173(2)
_cell_measurement_theta_max 24.67
_cell_measurement_theta_min 2.37
_cell_volume 2952.2(4)
_computing_cell_refinement X-Area
_computing_data_collection X-Area
_computing_data_reduction X-Area
_computing_molecular_graphics 'POV-Ray v. 3.6/ORTEP3'
_computing_publication_material 'SHELXL-97 (Sheldrick, 1997)'
_computing_structure_refinement 'SHELXL-2013 (Sheldrick, 2013)'
_computing_structure_solution 'SHELXS-97 (Sheldrick, 1990)'
_diffrn_ambient_temperature 173(2)
_diffrn_measured_fraction_theta_full 0.990
_diffrn_measured_fraction_theta_max 0.992
_diffrn_measurement_device_type 'STOE-IPDS II'
_diffrn_measurement_method Phi
_diffrn_radiation_monochromator graphite
_diffrn_radiation_source 'fine-focus sealed tube'
_diffrn_radiation_type MoK\a
_diffrn_radiation_wavelength 0.71073
_diffrn_reflns_av_R_equivalents 0.1122
_diffrn_reflns_av_unetI/netI 0.0477
_diffrn_reflns_laue_measured_fraction_full 0.990
_diffrn_reflns_laue_measured_fraction_max 0.992
_diffrn_reflns_limit_h_max 18
_diffrn_reflns_limit_h_min -18
_diffrn_reflns_limit_k_max 15
_diffrn_reflns_limit_k_min -15
_diffrn_reflns_limit_l_max 21
_diffrn_reflns_limit_l_min -21
_diffrn_reflns_number 41311
_diffrn_reflns_point_group_measured_fraction_full 0.990
_diffrn_reflns_point_group_measured_fraction_max 0.992
_diffrn_reflns_theta_full 25.242
_diffrn_reflns_theta_max 26.372
_diffrn_reflns_theta_min 5.162
_exptl_absorpt_coefficient_mu 3.811
_exptl_absorpt_correction_T_max 0.5690
_exptl_absorpt_correction_T_min 0.4657
_exptl_absorpt_correction_type multi-scan
_exptl_absorpt_process_details Platon/Mulabs
_exptl_crystal_colour colourless
_exptl_crystal_density_diffrn 1.343
_exptl_crystal_description block
_exptl_crystal_F_000 1240
_exptl_crystal_size_max 0.300
_exptl_crystal_size_mid 0.250
_exptl_crystal_size_min 0.250
_refine_diff_density_max 0.442
_refine_diff_density_min -0.677
_refine_diff_density_rms 0.095
_refine_ls_extinction_method none
_refine_ls_goodness_of_fit_ref 1.263
_refine_ls_hydrogen_treatment constr
_refine_ls_matrix_type full
_refine_ls_number_parameters 268
_refine_ls_number_reflns 5984
_refine_ls_number_restraints 0
_refine_ls_restrained_S_all 1.263
_refine_ls_R_factor_all 0.0777
_refine_ls_R_factor_gt 0.0602
_refine_ls_shift/su_max 0.001
_refine_ls_shift/su_mean 0.000
_refine_ls_structure_factor_coef Fsqd
_refine_ls_weighting_details 'w=1/[\s^2^(Fo^2^)+(0.0170P)^2^+7.2352P] where P=(Fo^2^+2Fc^2^)/3'
_refine_ls_weighting_scheme calc
_refine_ls_wR_factor_gt 0.0953
_refine_ls_wR_factor_ref 0.0996
_reflns_Friedel_coverage 0.000
_reflns_number_gt 4960
_reflns_number_total 5984
_reflns_threshold_expression 'I > 2\s(I)'
_cod_data_source_file c5dt02936h2.cif
_cod_data_source_block Compound_6-Y
_cod_depositor_comments 'Adding full bibliography for 7036525--7036534.cif.'
_cod_database_code 7036526
_shelx_space_group_comment
;
The symmetry employed for this shelxl refinement is uniquely defined
by the following loop, which should always be used as a source of
symmetry information in preference to the above space-group names.
They are only intended as comments.
;
_shelx_estimated_absorpt_t_min 0.394
_shelx_estimated_absorpt_t_max 0.449
_shelxl_version_number 2013-3

loop_
_space_group_symop_operation_xyz
'x, y, z'
'-x, y+1/2, -z+1/2'
'-x, -y, -z'
'x, -y-1/2, z-1/2'

loop_
_atom_site_label
_atom_site_type_symbol
_atom_site_fract_x
_atom_site_fract_y
_atom_site_fract_z
_atom_site_U_iso_or_equiv
_atom_site_adp_type
_atom_site_occupancy
_atom_site_site_symmetry_order
_atom_site_calc_flag
_atom_site_refinement_flags_posn
_atom_site_refinement_flags_adp
C1 C 0.4057(4) 0.2380(4) 0.1990(3) 0.0320(11) Uani 1 1 d . .
H1A H 0.3379 0.2179 0.1642 0.048 Uiso 1 1 calc R U
H1B H 0.4129 0.3166 0.1984 0.048 Uiso 1 1 calc R U
H1C H 0.4207 0.2137 0.2556 0.048 Uiso 1 1 calc R U
C2 C 0.4691(4) 0.2160(4) 0.0310(3) 0.0351(12) Uani 1 1 d . .
H2A H 0.4034 0.1897 -0.0039 0.053 Uiso 1 1 calc R U
H2B H 0.5179 0.1871 0.0109 0.053 Uiso 1 1 calc R U
H2C H 0.4700 0.2951 0.0293 0.053 Uiso 1 1 calc R U
C3 C 0.4909(5) 0.0038(5) 0.1540(4) 0.0493(15) Uani 1 1 d . .
H3A H 0.4594 -0.0224 0.0972 0.074 Uiso 1 1 calc R U
H3B H 0.4504 -0.0161 0.1850 0.074 Uiso 1 1 calc R U
H3C H 0.5564 -0.0287 0.1800 0.074 Uiso 1 1 calc R U
C4 C 0.6340(4) 0.2280(6) 0.2199(4) 0.0602(19) Uani 1 1 d . .
H4A H 0.6409 0.2977 0.1963 0.090 Uiso 1 1 calc R U
H4B H 0.6863 0.1791 0.2197 0.090 Uiso 1 1 calc R U
H4C H 0.6391 0.2386 0.2767 0.090 Uiso 1 1 calc R U
C5 C 0.2465(4) 0.4569(4) 0.1051(3) 0.0299(11) Uani 1 1 d . .
H5A H 0.2469 0.3780 0.1008 0.045 Uiso 1 1 calc R U
H5B H 0.1785 0.4833 0.0807 0.045 Uiso 1 1 calc R U
H5C H 0.2758 0.4780 0.1633 0.045 Uiso 1 1 calc R U
C6 C 0.2975(4) 0.4318(4) -0.0657(3) 0.0340(12) Uani 1 1 d . .
H6A H 0.3533 0.3842 -0.0590 0.051 Uiso 1 1 calc R U
H6B H 0.2861 0.4800 -0.1127 0.051 Uiso 1 1 calc R U
H6C H 0.2384 0.3881 -0.0757 0.051 Uiso 1 1 calc R U
C7 C 0.2884(5) 0.6743(5) 0.0125(5) 0.0623(19) Uani 1 1 d . .
H7A H 0.2170 0.6773 -0.0183 0.093 Uiso 1 1 calc R U
H7B H 0.3220 0.7030 -0.0218 0.093 Uiso 1 1 calc R U
H7C H 0.3061 0.7177 0.0628 0.093 Uiso 1 1 calc R U
C8 C 0.4706(4) 0.4957(5) 0.1110(4) 0.0435(14) Uani 1 1 d . .
H8A H 0.4805 0.4181 0.1219 0.065 Uiso 1 1 calc R U
H8B H 0.4893 0.5348 0.1633 0.065 Uiso 1 1 calc R U
H8C H 0.5116 0.5202 0.0816 0.065 Uiso 1 1 calc R U
C9 C 0.1374(3) 0.1965(3) 0.0066(3) 0.0211(9) Uani 1 1 d . .
C10 C 0.0605(3) 0.2718(4) -0.0303(3) 0.0263(10) Uani 1 1 d . .
C11 C -0.0015(4) 0.2988(4) 0.0101(3) 0.0349(12) Uani 1 1 d . .
H11 H -0.0527 0.3497 -0.0145 0.042 Uiso 1 1 calc R U
C12 C 0.0092(4) 0.2539(4) 0.0845(3) 0.0375(12) Uani 1 1 d . .
H12 H -0.0319 0.2763 0.1121 0.045 Uiso 1 1 calc R U
C13 C 0.0799(4) 0.1763(4) 0.1185(3) 0.0295(11) Uani 1 1 d . .
H13 H 0.0859 0.1437 0.1692 0.035 Uiso 1 1 calc R U
C14 C 0.1435(3) 0.1441(4) 0.0805(3) 0.0223(9) Uani 1 1 d . .
C15 C 0.2094(4) 0.0465(4) 0.1140(3) 0.0277(10) Uani 1 1 d . .
H15 H 0.2703 0.0566 0.1023 0.033 Uiso 1 1 calc R U
C16 C 0.2409(4) 0.0290(5) 0.2068(3) 0.0396(13) Uani 1 1 d . .
H16A H 0.2920 -0.0270 0.2253 0.059 Uiso 1 1 calc R U
H16B H 0.1838 0.0060 0.2186 0.059 Uiso 1 1 calc R U
H16C H 0.2672 0.0966 0.2360 0.059 Uiso 1 1 calc R U
C17 C 0.1565(4) -0.0545(4) 0.0682(4) 0.0402(13) Uani 1 1 d . .
H17A H 0.1996 -0.1174 0.0884 0.060 Uiso 1 1 calc R U
H17B H 0.1404 -0.0455 0.0090 0.060 Uiso 1 1 calc R U
H17C H 0.0958 -0.0652 0.0779 0.060 Uiso 1 1 calc R U
C18 C 0.0405(4) 0.3239(4) -0.1136(3) 0.0313(11) Uani 1 1 d . .
H18 H 0.0923 0.2992 -0.1335 0.038 Uiso 1 1 calc R U
C19 C 0.0424(4) 0.4467(4) -0.1104(4) 0.0391(13) Uani 1 1 d . .
H19A H 0.0377 0.4754 -0.1638 0.059 Uiso 1 1 calc R U
H19B H 0.1042 0.4710 -0.0673 0.059 Uiso 1 1 calc R U
H19C H -0.0134 0.4729 -0.0981 0.059 Uiso 1 1 calc R U
C20 C -0.0608(5) 0.2880(5) -0.1768(3) 0.0496(15) Uani 1 1 d . .
H20A H -0.0688 0.3139 -0.2318 0.074 Uiso 1 1 calc R U
H20B H -0.1131 0.3184 -0.1616 0.074 Uiso 1 1 calc R U
H20C H -0.0649 0.2091 -0.1773 0.074 Uiso 1 1 calc R U
C21 C 0.0765(5) 0.0366(5) -0.1569(4) 0.0546(17) Uani 1 1 d . .
H21A H 0.0392 0.0827 -0.2039 0.082 Uiso 1 1 calc R U
H21B H 0.0436 0.0352 -0.1178 0.082 Uiso 1 1 calc R U
H21C H 0.0798 -0.0369 -0.1764 0.082 Uiso 1 1 calc R U
C22 C 0.2382(5) 0.1639(5) -0.1837(3) 0.0472(14) Uani 1 1 d . .
H22A H 0.3077 0.1851 -0.1594 0.071 Uiso 1 1 calc R U
H22B H 0.1971 0.2285 -0.2023 0.071 Uiso 1 1 calc R U
H22C H 0.2274 0.1161 -0.2308 0.071 Uiso 1 1 calc R U
C23 C 0.2924(5) -0.0242(5) -0.0683(4) 0.0454(14) Uani 1 1 d . .
H23A H 0.3599 0.0035 -0.0432 0.068 Uiso 1 1 calc R U
H23B H 0.2863 -0.0705 -0.1153 0.068 Uiso 1 1 calc R U
H23C H 0.2771 -0.0662 -0.0275 0.068 Uiso 1 1 calc R U
N1 N 0.2117(3) 0.1780(3) -0.0256(2) 0.0206(8) Uani 1 1 d . .
Si1 Si 0.20435(10) 0.09136(12) -0.10461(8) 0.0299(3) Uani 1 1 d . .
Ga1 Ga 0.32886(4) 0.52414(4) 0.04200(4) 0.03154(14) Uani 1 1 d . .
Ga2 Ga 0.50390(4) 0.16453(5) 0.15338(4) 0.03502(15) Uani 1 1 d . .
Y1 Y 0.32052(3) 0.29303(4) 0.05009(3) 0.02238(11) Uani 1 1 d . .

loop_
_atom_site_aniso_label
_atom_site_aniso_U_11
_atom_site_aniso_U_22
_atom_site_aniso_U_33
_atom_site_aniso_U_23
_atom_site_aniso_U_13
_atom_site_aniso_U_12
C1 0.040(3) 0.028(3) 0.023(2) 0.0001(19) 0.006(2) 0.005(2)
C2 0.030(3) 0.034(3) 0.047(3) -0.006(2) 0.021(2) 0.003(2)
C3 0.059(4) 0.036(3) 0.052(4) 0.007(3) 0.020(3) 0.020(3)
C4 0.035(3) 0.066(5) 0.062(4) -0.016(3) 0.000(3) 0.004(3)
C5 0.035(3) 0.023(2) 0.035(3) -0.005(2) 0.016(2) 0.000(2)
C6 0.035(3) 0.040(3) 0.031(3) 0.006(2) 0.017(2) -0.005(2)
C7 0.071(5) 0.028(3) 0.094(5) 0.018(3) 0.038(4) 0.010(3)
C8 0.035(3) 0.048(4) 0.046(3) -0.004(3) 0.013(3) -0.011(3)
C9 0.023(2) 0.018(2) 0.021(2) -0.0028(17) 0.0064(17) -0.0035(17)
C10 0.025(2) 0.021(2) 0.029(2) -0.0003(19) 0.0060(19) -0.0020(18)
C11 0.028(3) 0.027(3) 0.046(3) -0.003(2) 0.010(2) 0.007(2)
C12 0.036(3) 0.037(3) 0.046(3) -0.006(2) 0.023(2) 0.004(2)
C13 0.037(3) 0.028(3) 0.026(2) -0.003(2) 0.014(2) -0.002(2)
C14 0.024(2) 0.021(2) 0.021(2) -0.0047(18) 0.0077(18) -0.0024(18)
C15 0.034(3) 0.022(2) 0.028(2) 0.0079(19) 0.013(2) 0.003(2)
C16 0.045(3) 0.040(3) 0.033(3) 0.014(2) 0.015(2) 0.007(3)
C17 0.056(4) 0.021(3) 0.050(3) 0.000(2) 0.027(3) -0.001(2)
C18 0.036(3) 0.020(2) 0.030(3) 0.003(2) 0.004(2) 0.002(2)
C19 0.036(3) 0.025(3) 0.048(3) 0.012(2) 0.006(2) 0.004(2)
C20 0.050(4) 0.040(3) 0.040(3) 0.011(3) -0.004(3) -0.007(3)
C21 0.058(4) 0.056(4) 0.046(4) -0.027(3) 0.016(3) -0.017(3)
C22 0.065(4) 0.052(4) 0.033(3) -0.001(3) 0.029(3) 0.003(3)
C23 0.061(4) 0.030(3) 0.054(4) -0.005(3) 0.032(3) 0.006(3)
N1 0.0239(19) 0.0164(19) 0.0225(18) -0.0001(14) 0.0098(15) 0.0021(14)
Si1 0.0400(8) 0.0265(7) 0.0262(6) -0.0053(6) 0.0160(6) -0.0007(6)
Ga1 0.0335(3) 0.0218(3) 0.0413(3) 0.0011(2) 0.0166(3) -0.0031(2)
Ga2 0.0294(3) 0.0332(3) 0.0360(3) -0.0016(2) 0.0053(2) 0.0082(2)
Y1 0.0233(2) 0.0208(2) 0.0228(2) -0.00099(18) 0.00853(17) 0.00098(18)

loop_
_atom_type_symbol
_atom_type_description
_atom_type_scat_dispersion_real
_atom_type_scat_dispersion_imag
_atom_type_scat_source
C C 0.0033 0.0016 'International Tables Vol C Tables 4.2.6.8 and 6.1.1.4'
H H 0.0000 0.0000 'International Tables Vol C Tables 4.2.6.8 and 6.1.1.4'
N N 0.0061 0.0033 'International Tables Vol C Tables 4.2.6.8 and 6.1.1.4'
Si Si 0.0817 0.0704 'International Tables Vol C Tables 4.2.6.8 and 6.1.1.4'
Ga Ga 0.2307 1.6083 'International Tables Vol C Tables 4.2.6.8 and 6.1.1.4'
Y Y -2.7962 3.5667 'International Tables Vol C Tables 4.2.6.8 and 6.1.1.4'

loop_
_geom_angle_atom_site_label_1
_geom_angle_atom_site_label_2
_geom_angle_atom_site_label_3
_geom_angle
Ga2 C1 Y1 82.07(16)
Ga2 C2 Y1 82.10(16)
Ga1 C5 Y1 73.26(14)
Ga1 C6 Y1 74.71(14)
C10 C9 C14 118.5(4)
C10 C9 N1 121.4(4)
C14 C9 N1 119.9(4)
C10 C9 Y1 111.2(3)
C14 C9 Y1 103.3(3)
N1 C9 Y1 50.86(19)
C11 C10 C9 119.1(4)
C11 C10 C18 117.8(4)
C9 C10 C18 123.1(4)
C12 C11 C10 122.0(5)
C11 C12 C13 119.3(5)
C12 C13 C14 121.7(5)
C13 C14 C9 119.1(4)
C13 C14 C15 119.1(4)
C9 C14 C15 121.5(4)
C14 C15 C17 109.1(4)
C14 C15 C16 114.4(4)
C17 C15 C16 109.2(4)
C10 C18 C19 113.2(4)
C10 C18 C20 110.4(4)
C19 C18 C20 108.3(4)
C9 N1 Si1 126.6(3)
C9 N1 Y1 98.5(2)
Si1 N1 Y1 134.8(2)
N1 Si1 C23 112.4(2)
N1 Si1 C21 111.2(2)
C23 Si1 C21 108.8(3)
N1 Si1 C22 110.2(2)
C23 Si1 C22 105.9(3)
C21 Si1 C22 108.1(3)
C7 Ga1 C8 117.8(3)
C7 Ga1 C5 109.8(3)
C8 Ga1 C5 106.7(2)
C7 Ga1 C6 109.8(3)
C8 Ga1 C6 105.5(2)
C5 Ga1 C6 106.68(19)
C7 Ga1 Y1 160.8(2)
C8 Ga1 Y1 81.29(17)
C5 Ga1 Y1 62.25(13)
C6 Ga1 Y1 60.26(14)
C4 Ga2 C3 117.7(3)
C4 Ga2 C1 104.5(2)
C3 Ga2 C1 110.3(2)
C4 Ga2 C2 106.4(3)
C3 Ga2 C2 108.7(2)
C1 Ga2 C2 108.89(18)
C4 Ga2 Y1 125.1(2)
C3 Ga2 Y1 117.21(19)
C1 Ga2 Y1 54.85(13)
C2 Ga2 Y1 54.79(13)
N1 Y1 C2 98.16(15)
N1 Y1 C1 114.41(15)
C2 Y1 C1 85.70(17)
N1 Y1 C6 96.36(15)
C2 Y1 C6 90.33(17)
C1 Y1 C6 149.23(17)
N1 Y1 C5 114.60(14)
C2 Y1 C5 146.60(16)
C1 Y1 C5 86.47(16)
C6 Y1 C5 80.21(16)
N1 Y1 C9 30.63(13)
C2 Y1 C9 126.80(15)
C1 Y1 C9 102.26(15)
C6 Y1 C9 104.46(15)
C5 Y1 C9 86.59(14)
N1 Y1 Ga1 131.20(10)
C2 Y1 Ga1 108.39(12)
C1 Y1 Ga1 107.89(12)
C6 Y1 Ga1 45.03(12)
C5 Y1 Ga1 44.49(10)
C9 Y1 Ga1 118.17(9)
N1 Y1 Ga2 107.22(9)
C2 Y1 Ga2 43.12(12)
C1 Y1 Ga2 43.08(11)
C6 Y1 Ga2 129.30(12)
C5 Y1 Ga2 124.98(11)
C9 Y1 Ga2 118.73(9)
Ga1 Y1 Ga2 120.28(2)

loop_
_geom_bond_atom_site_label_1
_geom_bond_atom_site_label_2
_geom_bond_distance
C1 Ga2 2.107(5)
C1 Y1 2.522(5)
C2 Ga2 2.108(5)
C2 Y1 2.520(5)
C3 Ga2 2.000(6)
C4 Ga2 1.981(6)
C5 Ga1 2.101(5)
C5 Y1 2.653(5)
C6 Ga1 2.106(5)
C6 Y1 2.585(5)
C7 Ga1 1.961(6)
C8 Ga1 1.999(5)
C9 C10 1.416(6)
C9 C14 1.424(6)
C9 N1 1.427(5)
C9 Y1 2.770(4)
C10 C11 1.394(7)
C10 C18 1.521(6)
C11 C12 1.372(8)
C12 C13 1.373(7)
C13 C14 1.398(6)
C14 C15 1.519(6)
C15 C17 1.528(7)
C15 C16 1.530(6)
C18 C19 1.522(7)
C18 C20 1.542(7)
C21 Si1 1.874(6)
C22 Si1 1.875(6)
C23 Si1 1.869(6)
N1 Si1 1.725(4)
N1 Y1 2.172(4)
Ga1 Y1 2.8711(7)
Ga2 Y1 3.0550(7)
